data_7039625
loop_
_publ_author_name
'Jiang, Shi'
'Quintero-Duque, Samuel'
'Roisnel, Thierry'
'Dorcet, Vincent'
'Grellier, Mary'
'Sabo-Etienne, Sylviane'
'Darcel, Christophe'
'Sortais, Jean-Baptiste'

_publ_section_title
;
 Direct synthesis of dicarbonyl PCP-iron hydride complexes and catalytic
 dehydrogenative borylation of styrene.
;
_journal_issue 27
_journal_name_full 'Dalton transactions (Cambridge, England : 2003)'
_journal_page_first 11101
_journal_page_last 11108
_journal_paper_doi 10.1039/c6dt01149g
_journal_volume 45
_journal_year 2016
_chemical_absolute_configuration ad
_chemical_compound_source 'synthesis as described'
_chemical_formula_moiety 'C20 H33 Fe N O3 P2'
_chemical_formula_sum 'C20 H33 Fe N O3 P2'
_chemical_formula_weight 453.26
_chemical_name_systematic
;
 ?
;
_space_group_IT_number 7
_symmetry_cell_setting monoclinic
_symmetry_Int_Tables_number 7
_symmetry_space_group_name_Hall 'P -2yac'
_symmetry_space_group_name_H-M 'P 1 n 1'
_atom_sites_solution_hydrogens geom
_atom_sites_solution_primary direct
_atom_sites_solution_secondary difmap
_audit_conform_dict_location ftp://ftp.iucr.org/pub/cif_core.dic
_audit_conform_dict_name cif_core.dic
_audit_conform_dict_version 2.3
_audit_creation_date 2015-03-11T11:00:54-00:00
_audit_creation_method 'WinGX routine CIF_UPDATE'
_audit_update_record
;
2016-03-18 deposited with the CCDC.
2016-06-14 downloaded from the CCDC.
;
_cell_angle_alpha 90
_cell_angle_beta 112.126(3)
_cell_angle_gamma 90
_cell_formula_units_Z 4
_cell_length_a 14.5737(8)
_cell_length_b 10.2765(6)
_cell_length_c 16.2121(9)
_cell_measurement_reflns_used 3772
_cell_measurement_temperature 150(2)
_cell_measurement_theta_max 27.13
_cell_measurement_theta_min 2.38
_cell_measurement_wavelength 0.71073
_cell_volume 2249.2(2)
_computing_cell_refinement 'Bruker APEX2 (Bruker, 2006)'
_computing_data_collection 'Bruker APEX2 (Bruker, 2006)'
_computing_data_reduction 'Bruker APEX2 (Bruker, 2006)'
_computing_molecular_graphics 'Ortep-3 for Windows (Farrugia, 1997)'
_computing_publication_material
;
          WinGX publication routines (Farrugia, 2012),
          CRYSCALc (T. Roisnel, local program, 2014)
;
_computing_structure_refinement 'SHELXL-97 (Sheldrick, 1997)'
_computing_structure_solution 'SIR97 (Altomare et al., 1999)'
_diffrn_ambient_temperature 150(2)
_diffrn_detector 'CCD plate'
_diffrn_measured_fraction_theta_full 0.995
_diffrn_measured_fraction_theta_max 0.995
_diffrn_measurement_device_type 'APEXII, Bruker-AXS'
_diffrn_measurement_method 'CCD rotation images, thin slices'
_diffrn_radiation_monochromator graphite
_diffrn_radiation_probe x-ray
_diffrn_radiation_type MoK\a
_diffrn_radiation_wavelength 0.71073
_diffrn_reflns_av_R_equivalents 0.0299
_diffrn_reflns_av_unetI/netI 0.0762
_diffrn_reflns_limit_h_max 18
_diffrn_reflns_limit_h_min -18
_diffrn_reflns_limit_k_max 12
_diffrn_reflns_limit_k_min -13
_diffrn_reflns_limit_l_max 21
_diffrn_reflns_limit_l_min -19
_diffrn_reflns_number 12643
_diffrn_reflns_theta_full 27.41
_diffrn_reflns_theta_max 27.41
_diffrn_reflns_theta_min 3.02
_exptl_absorpt_coefficient_mu 0.832
_exptl_absorpt_correction_T_max 0.826
_exptl_absorpt_correction_T_min 0.696
_exptl_absorpt_correction_type multi-scan
_exptl_absorpt_process_details
;
  [Sheldrick, G.M. (2002). SADABS Bruker AXS Inc., Madison, Wisconsin, USA]
;
_exptl_crystal_colour colourless
_exptl_crystal_density_diffrn 1.339
_exptl_crystal_density_method 'not measured'
_exptl_crystal_description prism
_exptl_crystal_F_000 960
_exptl_crystal_size_max 0.58
_exptl_crystal_size_mid 0.42
_exptl_crystal_size_min 0.23
_refine_diff_density_max 0.486
_refine_diff_density_min -0.313
_refine_diff_density_rms 0.067
_refine_ls_abs_structure_details 'Flack H D (1983), Acta Cryst. A39, 876-881'
_refine_ls_abs_structure_Flack -0.003(10)
_refine_ls_extinction_method none
_refine_ls_goodness_of_fit_ref 0.948
_refine_ls_hydrogen_treatment mixed
_refine_ls_matrix_type full
_refine_ls_number_parameters 515
_refine_ls_number_reflns 8552
_refine_ls_number_restraints 3
_refine_ls_restrained_S_all 0.948
_refine_ls_R_factor_all 0.0484
_refine_ls_R_factor_gt 0.04
_refine_ls_shift/su_max 0.023
_refine_ls_shift/su_mean 0.001
_refine_ls_structure_factor_coef Fsqd
_refine_ls_weighting_details 'calc w=1/[\s^2^(Fo^2^)+(0.0131P)^2^+0.0000P] where P=(Fo^2^+2Fc^2^)/3'
_refine_ls_weighting_scheme calc
_refine_ls_wR_factor_gt 0.068
_refine_ls_wR_factor_ref 0.0711
_reflns_number_gt 7516
_reflns_number_total 8552
_reflns_threshold_expression >2sigma(I)
_cod_data_source_file c6dt01149g2.cif
_cod_data_source_block SJ136
_cod_depositor_comments 'Adding full bibliography for 7039619--7039625.cif.'
_cod_original_sg_symbol_H-M 'P n'
_cod_database_code 7039625

loop_
_symmetry_equiv_pos_as_xyz
'x, y, z'
'x+1/2, -y, z+1/2'

loop_
_atom_site_label
_atom_site_type_symbol
_atom_site_fract_x
_atom_site_fract_y
_atom_site_fract_z
_atom_site_U_iso_or_equiv
_atom_site_adp_type
_atom_site_occupancy
_atom_site_symmetry_multiplicity
_atom_site_calc_flag
_atom_site_refinement_flags
Fe1 Fe 0.28372(3) 0.11376(5) 0.51670(3) 0.01524(11) Uani 1 1 d .
H1 H 0.286(3) 0.171(4) 0.596(2) 0.05 Uiso 1 1 d .
P1 P 0.20182(6) -0.03439(8) 0.55757(6) 0.01707(19) Uani 1 1 d .
P2 P 0.40424(6) 0.25458(9) 0.53460(6) 0.01611(18) Uani 1 1 d .
C1 C 0.1823(2) 0.2186(3) 0.4600(2) 0.0179(7) Uani 1 1 d .
O2 O 0.11742(17) 0.2885(2) 0.42615(16) 0.0281(6) Uani 1 1 d .
C3 C 0.2921(2) 0.0348(3) 0.4220(2) 0.0180(8) Uani 1 1 d .
O4 O 0.29832(17) -0.0124(2) 0.35931(16) 0.0267(6) Uani 1 1 d .
C5 C 0.3967(2) 0.0099(3) 0.6029(2) 0.0162(7) Uani 1 1 d .
C6 C 0.5522(2) -0.1333(3) 0.7257(2) 0.0212(8) Uani 1 1 d .
H6 H 0.6052 -0.1819 0.7668 0.025 Uiso 1 1 calc R
C11 C 0.1084(2) -0.1417(3) 0.4799(2) 0.0210(8) Uani 1 1 d .
H11 H 0.0899 -0.2083 0.5159 0.025 Uiso 1 1 calc R
C12 C 0.1494(3) -0.2140(3) 0.4183(3) 0.0288(9) Uani 1 1 d .
H12A H 0.1062 -0.2878 0.3905 0.043 Uiso 1 1 calc R
H12B H 0.2162 -0.2459 0.4531 0.043 Uiso 1 1 calc R
H12C H 0.152 -0.1545 0.372 0.043 Uiso 1 1 calc R
C13 C 0.0134(3) -0.0672(4) 0.4238(3) 0.0367(10) Uani 1 1 d .
H13A H 0.0297 0.0003 0.3889 0.055 Uiso 1 1 calc R
H13B H -0.0152 -0.0268 0.4634 0.055 Uiso 1 1 calc R
H13C H -0.0346 -0.128 0.3836 0.055 Uiso 1 1 calc R
C14 C 0.1525(2) 0.0128(3) 0.6431(2) 0.0232(8) Uani 1 1 d .
H14 H 0.212 0.0332 0.6976 0.028 Uiso 1 1 calc R
C15 C 0.0902(3) 0.1385(4) 0.6215(3) 0.0340(10) Uani 1 1 d .
H15A H 0.0287 0.1235 0.57 0.051 Uiso 1 1 calc R
H15B H 0.1279 0.2084 0.6078 0.051 Uiso 1 1 calc R
H15C H 0.0744 0.1634 0.673 0.051 Uiso 1 1 calc R
C16 C 0.0987(3) -0.0963(4) 0.6707(3) 0.0351(10) Uani 1 1 d .
H16A H 0.0916 -0.0726 0.7266 0.053 Uiso 1 1 calc R
H16B H 0.137 -0.177 0.6792 0.053 Uiso 1 1 calc R
H16C H 0.033 -0.1092 0.6241 0.053 Uiso 1 1 calc R
O17 O 0.28228(16) -0.1489(2) 0.61322(15) 0.0207(5) Uani 1 1 d .
C18 C 0.3807(2) -0.1064(3) 0.6385(2) 0.0174(7) Uani 1 1 d .
C19 C 0.4563(2) -0.1813(3) 0.6995(2) 0.0195(7) Uani 1 1 d .
H19 H 0.4426 -0.2613 0.7219 0.023 Uiso 1 1 calc R
C21 C 0.4339(2) 0.3141(3) 0.4397(2) 0.0202(7) Uani 1 1 d .
H21 H 0.4777 0.392 0.4606 0.024 Uiso 1 1 calc R
C22 C 0.4913(3) 0.2119(4) 0.4084(2) 0.0281(9) Uani 1 1 d .
H22A H 0.4556 0.1289 0.3978 0.042 Uiso 1 1 calc R
H22B H 0.5575 0.2003 0.4544 0.042 Uiso 1 1 calc R
H22C H 0.4971 0.2415 0.3531 0.042 Uiso 1 1 calc R
C23 C 0.3398(3) 0.3579(4) 0.3611(2) 0.0299(9) Uani 1 1 d .
H23A H 0.3587 0.3987 0.3152 0.045 Uiso 1 1 calc R
H23B H 0.3031 0.4207 0.3825 0.045 Uiso 1 1 calc R
H23C H 0.2977 0.2821 0.3359 0.045 Uiso 1 1 calc R
C24 C 0.4077(2) 0.4055(3) 0.5982(2) 0.0219(8) Uani 1 1 d .
H24 H 0.4634 0.4599 0.5954 0.026 Uiso 1 1 calc R
C25 C 0.3135(3) 0.4876(4) 0.5607(3) 0.0356(10) Uani 1 1 d .
H25A H 0.2571 0.4368 0.562 0.053 Uiso 1 1 calc R
H25B H 0.3017 0.5122 0.4992 0.053 Uiso 1 1 calc R
H25C H 0.3212 0.5662 0.597 0.053 Uiso 1 1 calc R
C26 C 0.4315(3) 0.3739(4) 0.6971(2) 0.0348(10) Uani 1 1 d .
H26A H 0.4481 0.4544 0.7321 0.052 Uiso 1 1 calc R
H26B H 0.4879 0.314 0.7187 0.052 Uiso 1 1 calc R
H26C H 0.3737 0.3333 0.7035 0.052 Uiso 1 1 calc R
N27 N 0.5081(2) 0.1736(3) 0.59691(19) 0.0206(7) Uani 1 1 d .
H27 H 0.566(3) 0.201(4) 0.616(3) 0.05 Uiso 1 1 d .
C28 C 0.4953(2) 0.0546(3) 0.6326(2) 0.0170(7) Uani 1 1 d .
C29 C 0.5726(2) -0.0167(3) 0.6937(2) 0.0188(7) Uani 1 1 d .
H29 H 0.6388 0.0146 0.7131 0.023 Uiso 1 1 calc R
Fe2 Fe 0.71720(3) 0.59607(5) 0.45733(3) 0.01638(11) Uani 1 1 d .
H2 H 0.798(3) 0.640(4) 0.518(3) 0.05 Uiso 1 1 d .
P12 P 0.64732(6) 0.74870(9) 0.50962(6) 0.0185(2) Uani 1 1 d .
P11 P 0.81026(6) 0.42874(9) 0.46034(6) 0.01648(19) Uani 1 1 d .
C51 C 0.6080(3) 0.5271(3) 0.3769(2) 0.0192(8) Uani 1 1 d .
O52 O 0.53981(19) 0.4822(3) 0.32153(17) 0.0330(6) Uani 1 1 d .
C53 C 0.7469(2) 0.6941(3) 0.3805(2) 0.0214(8) Uani 1 1 d .
O54 O 0.76856(19) 0.7566(3) 0.33184(17) 0.0341(7) Uani 1 1 d .
C55 C 0.7082(2) 0.4970(3) 0.5610(2) 0.0160(7) Uani 1 1 d .
C56 C 0.7060(2) 0.3599(4) 0.7111(2) 0.0224(8) Uani 1 1 d .
H56 H 0.7049 0.3141 0.7616 0.027 Uiso 1 1 calc R
C61 C 0.9458(2) 0.4429(4) 0.5077(2) 0.0229(8) Uani 1 1 d .
H61 H 0.9739 0.3557 0.5026 0.028 Uiso 1 1 calc R
C62 C 0.9832(3) 0.4782(4) 0.6063(3) 0.0386(11) Uani 1 1 d .
H62A H 1.0557 0.4807 0.6307 0.058 Uiso 1 1 calc R
H62B H 0.9604 0.4127 0.6383 0.058 Uiso 1 1 calc R
H62C H 0.9573 0.5637 0.6133 0.058 Uiso 1 1 calc R
C63 C 0.9838(3) 0.5404(4) 0.4573(3) 0.0357(10) Uani 1 1 d .
H63A H 0.9572 0.6269 0.4609 0.053 Uiso 1 1 calc R
H63B H 0.9622 0.514 0.3947 0.053 Uiso 1 1 calc R
H63C H 1.0563 0.543 0.4837 0.053 Uiso 1 1 calc R
C64 C 0.7786(2) 0.3268(3) 0.3603(2) 0.0198(7) Uani 1 1 d .
H64 H 0.7109 0.2917 0.3488 0.024 Uiso 1 1 calc R
C65 C 0.7693(3) 0.4062(4) 0.2768(2) 0.0298(9) Uani 1 1 d .
H65A H 0.8337 0.4446 0.2848 0.045 Uiso 1 1 calc R
H65B H 0.7204 0.4756 0.2678 0.045 Uiso 1 1 calc R
H65C H 0.748 0.3488 0.2246 0.045 Uiso 1 1 calc R
C66 C 0.8455(2) 0.2077(3) 0.3718(2) 0.0257(8) Uani 1 1 d .
H66A H 0.8172 0.1503 0.32 0.039 Uiso 1 1 calc R
H66B H 0.8506 0.1606 0.4258 0.039 Uiso 1 1 calc R
H66C H 0.9116 0.2361 0.3767 0.039 Uiso 1 1 calc R
O67 O 0.79418(17) 0.3189(2) 0.52863(16) 0.0219(5) Uani 1 1 d .
C68 C 0.7490(2) 0.3729(3) 0.5837(2) 0.0181(8) Uani 1 1 d .
C69 C 0.7493(2) 0.3021(3) 0.6567(2) 0.0204(8) Uani 1 1 d .
H69 H 0.7779 0.2178 0.6691 0.024 Uiso 1 1 calc R
C71 C 0.7177(3) 0.8983(3) 0.5599(2) 0.0270(9) Uani 1 1 d .
H71 H 0.6723 0.9552 0.5773 0.032 Uiso 1 1 calc R
C72 C 0.8065(3) 0.8657(4) 0.6456(3) 0.0445(11) Uani 1 1 d .
H72A H 0.8531 0.8104 0.6311 0.067 Uiso 1 1 calc R
H72B H 0.7832 0.8195 0.687 0.067 Uiso 1 1 calc R
H72C H 0.8397 0.9464 0.6734 0.067 Uiso 1 1 calc R
C73 C 0.7503(3) 0.9758(4) 0.4967(3) 0.0534(14) Uani 1 1 d .
H73A H 0.7871 1.0528 0.5275 0.08 Uiso 1 1 calc R
H73B H 0.692 1.0032 0.4454 0.08 Uiso 1 1 calc R
H73C H 0.793 0.9219 0.4763 0.08 Uiso 1 1 calc R
C74 C 0.5232(2) 0.8137(4) 0.4398(2) 0.0250(8) Uani 1 1 d .
H74 H 0.5129 0.896 0.4681 0.03 Uiso 1 1 calc R
C75 C 0.5164(3) 0.8472(4) 0.3452(3) 0.0394(11) Uani 1 1 d .
H75A H 0.5162 0.7668 0.3127 0.059 Uiso 1 1 calc R
H75B H 0.5734 0.9006 0.3486 0.059 Uiso 1 1 calc R
H75C H 0.4551 0.8956 0.3139 0.059 Uiso 1 1 calc R
C76 C 0.4406(3) 0.7187(4) 0.4363(3) 0.0343(10) Uani 1 1 d .
H76A H 0.3777 0.7479 0.3911 0.051 Uiso 1 1 calc R
H76B H 0.4349 0.7159 0.4946 0.051 Uiso 1 1 calc R
H76C H 0.4565 0.6317 0.4208 0.051 Uiso 1 1 calc R
N77 N 0.6289(2) 0.6768(3) 0.59573(19) 0.0230(7) Uani 1 1 d D
H77 H 0.604(3) 0.719(4) 0.628(2) 0.05 Uiso 1 1 d D
C78 C 0.6667(2) 0.5518(3) 0.6184(2) 0.0178(7) Uani 1 1 d .
C79 C 0.6644(2) 0.4837(3) 0.6922(2) 0.0191(8) Uani 1 1 d .
H79 H 0.6346 0.5217 0.7294 0.023 Uiso 1 1 calc R

loop_
_atom_site_aniso_label
_atom_site_aniso_U_11
_atom_site_aniso_U_22
_atom_site_aniso_U_33
_atom_site_aniso_U_23
_atom_site_aniso_U_13
_atom_site_aniso_U_12
Fe1 0.0117(2) 0.0160(3) 0.0165(2) 0.0016(2) 0.0036(2) 0.0002(2)
P1 0.0159(4) 0.0152(5) 0.0202(5) 0.0022(4) 0.0068(4) 0.0002(4)
P2 0.0133(4) 0.0167(5) 0.0167(4) 0.0009(4) 0.0037(4) -0.0008(3)
C1 0.0151(18) 0.0191(19) 0.0181(17) -0.0016(15) 0.0049(15) -0.0018(14)
O2 0.0229(13) 0.0276(15) 0.0283(14) 0.0005(12) 0.0032(12) 0.0101(11)
C3 0.0092(16) 0.0177(19) 0.0263(19) 0.0038(16) 0.0059(15) -0.0013(13)
O4 0.0271(14) 0.0292(15) 0.0241(14) -0.0039(12) 0.0101(12) 0.0006(11)
C5 0.0148(17) 0.0193(19) 0.0134(17) 0.0007(14) 0.0042(15) 0.0038(14)
C6 0.0219(18) 0.029(2) 0.0128(17) 0.0032(15) 0.0070(15) 0.0121(15)
C11 0.0187(18) 0.0173(19) 0.027(2) 0.0019(16) 0.0091(16) -0.0042(14)
C12 0.032(2) 0.021(2) 0.034(2) -0.0051(17) 0.0134(19) -0.0063(16)
C13 0.022(2) 0.039(3) 0.041(2) -0.003(2) 0.0026(19) -0.0035(18)
C14 0.0239(19) 0.021(2) 0.028(2) 0.0022(16) 0.0142(17) 0.0021(15)
C15 0.038(2) 0.032(2) 0.040(2) 0.0044(19) 0.024(2) 0.0134(18)
C16 0.036(2) 0.038(3) 0.038(2) 0.011(2) 0.023(2) 0.0068(19)
O17 0.0170(12) 0.0182(13) 0.0267(14) 0.0071(11) 0.0079(11) 0.0011(10)
C18 0.0165(17) 0.0205(19) 0.0159(17) -0.0032(14) 0.0070(14) 0.0040(14)
C19 0.0264(19) 0.0154(18) 0.0184(17) 0.0033(15) 0.0106(16) 0.0054(14)
C21 0.0190(17) 0.022(2) 0.0199(17) 0.0046(15) 0.0082(15) -0.0012(14)
C22 0.026(2) 0.033(2) 0.031(2) 0.0017(18) 0.0169(18) -0.0008(16)
C23 0.030(2) 0.036(2) 0.0212(19) 0.0084(17) 0.0070(18) 0.0002(17)
C24 0.0215(18) 0.0190(19) 0.0256(19) -0.0021(16) 0.0094(16) -0.0051(15)
C25 0.035(2) 0.023(2) 0.042(3) -0.0064(19) 0.007(2) 0.0084(17)
C26 0.035(2) 0.046(3) 0.022(2) -0.0066(19) 0.0089(19) -0.0009(19)
N27 0.0121(14) 0.0240(17) 0.0215(16) 0.0046(13) 0.0015(14) -0.0025(12)
C28 0.0151(17) 0.0218(19) 0.0138(16) -0.0044(15) 0.0054(14) 0.0014(14)
C29 0.0150(17) 0.025(2) 0.0144(17) -0.0011(15) 0.0034(14) 0.0013(14)
Fe2 0.0187(3) 0.0155(3) 0.0171(2) 0.0014(2) 0.0092(2) 0.0008(2)
P12 0.0208(5) 0.0159(5) 0.0221(5) 0.0010(4) 0.0118(4) 0.0006(4)
P11 0.0183(5) 0.0154(5) 0.0172(4) 0.0004(4) 0.0084(4) -0.0003(4)
C51 0.026(2) 0.0155(19) 0.0228(19) 0.0048(15) 0.0167(17) 0.0036(15)
O52 0.0246(14) 0.0419(18) 0.0283(15) 0.0014(13) 0.0052(13) -0.0059(12)
C53 0.024(2) 0.0141(18) 0.0266(19) 0.0008(16) 0.0105(17) 0.0030(15)
O54 0.0433(16) 0.0332(17) 0.0337(15) 0.0091(13) 0.0234(15) -0.0011(12)
C55 0.0127(16) 0.0188(19) 0.0148(16) -0.0016(14) 0.0032(14) -0.0029(14)
C56 0.0173(17) 0.032(2) 0.0144(17) 0.0016(16) 0.0015(15) -0.0113(15)
C61 0.0163(18) 0.024(2) 0.0242(19) -0.0032(16) 0.0025(16) 0.0004(15)
C62 0.023(2) 0.054(3) 0.028(2) -0.007(2) -0.0022(19) 0.0030(19)
C63 0.019(2) 0.036(2) 0.049(3) 0.006(2) 0.009(2) -0.0080(17)
C64 0.0215(18) 0.0175(19) 0.0217(18) -0.0021(15) 0.0095(16) -0.0020(15)
C65 0.038(2) 0.031(2) 0.0198(18) -0.0042(17) 0.0102(18) -0.0029(18)
C66 0.030(2) 0.018(2) 0.030(2) -0.0058(16) 0.0130(18) 0.0015(16)
O67 0.0314(14) 0.0143(13) 0.0261(13) 0.0047(11) 0.0177(12) 0.0035(10)
C68 0.0147(17) 0.0196(19) 0.0190(18) -0.0038(15) 0.0053(15) -0.0041(14)
C69 0.0220(18) 0.0173(19) 0.0203(18) 0.0059(15) 0.0062(16) -0.0017(14)
C71 0.035(2) 0.020(2) 0.036(2) -0.0077(18) 0.024(2) -0.0034(16)
C72 0.042(3) 0.041(3) 0.044(3) -0.014(2) 0.009(2) -0.013(2)
C73 0.077(3) 0.039(3) 0.059(3) -0.014(2) 0.044(3) -0.033(2)
C74 0.026(2) 0.022(2) 0.028(2) 0.0026(17) 0.0122(18) 0.0079(16)
C75 0.039(2) 0.044(3) 0.035(2) 0.013(2) 0.013(2) 0.019(2)
C76 0.022(2) 0.035(2) 0.045(3) 0.003(2) 0.0109(19) 0.0046(17)
N77 0.0295(17) 0.0210(17) 0.0260(17) 0.0015(14) 0.0188(15) 0.0043(13)
C78 0.0169(18) 0.0203(19) 0.0154(17) -0.0021(15) 0.0050(15) -0.0064(14)
C79 0.0145(17) 0.032(2) 0.0123(16) -0.0035(15) 0.0064(14) -0.0045(15)

loop_
_atom_type_symbol
_atom_type_description
_atom_type_scat_dispersion_real
_atom_type_scat_dispersion_imag
_atom_type_scat_source
C C 0.0033 0.0016 'International Tables Vol C Tables 4.2.6.8 and 6.1.1.4'
H H 0 0 'International Tables Vol C Tables 4.2.6.8 and 6.1.1.4'
Fe Fe 0.3463 0.8444 'International Tables Vol C Tables 4.2.6.8 and 6.1.1.4'
N N 0.0061 0.0033 'International Tables Vol C Tables 4.2.6.8 and 6.1.1.4'
O O 0.0106 0.006 'International Tables Vol C Tables 4.2.6.8 and 6.1.1.4'
P P 0.1023 0.0942 'International Tables Vol C Tables 4.2.6.8 and 6.1.1.4'

loop_
_geom_angle_atom_site_label_1
_geom_angle_atom_site_label_2
_geom_angle_atom_site_label_3
_geom_angle
C1 Fe1 C3 98.28(15)
C1 Fe1 C5 168.64(14)
C3 Fe1 C5 93.05(14)
C1 Fe1 P1 97.83(11)
C3 Fe1 P1 99.61(11)
C5 Fe1 P1 79.48(10)
C1 Fe1 P2 97.81(11)
C3 Fe1 P2 95.85(11)
C5 Fe1 P2 81.65(10)
P1 Fe1 P2 156.13(4)
C1 Fe1 H1 87.0(15)
C3 Fe1 H1 174.6(15)
C5 Fe1 H1 81.7(15)
P1 Fe1 H1 80.8(15)
P2 Fe1 H1 82.1(15)
O17 P1 C11 97.82(14)
O17 P1 C14 99.91(14)
C11 P1 C14 105.92(16)
O17 P1 Fe1 107.62(9)
C11 P1 Fe1 124.04(12)
C14 P1 Fe1 117.08(12)
N27 P2 C21 102.85(15)
N27 P2 C24 104.41(15)
C21 P2 C24 102.72(16)
N27 P2 Fe1 104.20(11)
C21 P2 Fe1 122.00(12)
C24 P2 Fe1 118.38(11)
O2 C1 Fe1 177.6(3)
O4 C3 Fe1 177.6(3)
C18 C5 C28 116.7(3)
C18 C5 Fe1 121.6(2)
C28 C5 Fe1 121.7(3)
C29 C6 C19 121.8(3)
C29 C6 H6 119.1
C19 C6 H6 119.1
C12 C11 C13 109.8(3)
C12 C11 P1 111.5(2)
C13 C11 P1 112.1(3)
C12 C11 H11 107.7
C13 C11 H11 107.7
P1 C11 H11 107.7
C11 C12 H12A 109.5
C11 C12 H12B 109.5
H12A C12 H12B 109.5
C11 C12 H12C 109.5
H12A C12 H12C 109.5
H12B C12 H12C 109.5
C11 C13 H13A 109.5
C11 C13 H13B 109.5
H13A C13 H13B 109.5
C11 C13 H13C 109.5
H13A C13 H13C 109.5
H13B C13 H13C 109.5
C16 C14 C15 110.9(3)
C16 C14 P1 114.5(3)
C15 C14 P1 114.3(2)
C16 C14 H14 105.4
C15 C14 H14 105.4
P1 C14 H14 105.4
C14 C15 H15A 109.5
C14 C15 H15B 109.5
H15A C15 H15B 109.5
C14 C15 H15C 109.5
H15A C15 H15C 109.5
H15B C15 H15C 109.5
C14 C16 H16A 109.5
C14 C16 H16B 109.5
H16A C16 H16B 109.5
C14 C16 H16C 109.5
H16A C16 H16C 109.5
H16B C16 H16C 109.5
C18 O17 P1 111.8(2)
C5 C18 C19 123.8(3)
C5 C18 O17 117.4(3)
C19 C18 O17 118.7(3)
C6 C19 C18 117.0(3)
C6 C19 H19 121.5
C18 C19 H19 121.5
C22 C21 C23 110.5(3)
C22 C21 P2 111.9(2)
C23 C21 P2 111.6(2)
C22 C21 H21 107.5
C23 C21 H21 107.5
P2 C21 H21 107.5
C21 C22 H22A 109.5
C21 C22 H22B 109.5
H22A C22 H22B 109.5
C21 C22 H22C 109.5
H22A C22 H22C 109.5
H22B C22 H22C 109.5
C21 C23 H23A 109.5
C21 C23 H23B 109.5
H23A C23 H23B 109.5
C21 C23 H23C 109.5
H23A C23 H23C 109.5
H23B C23 H23C 109.5
C25 C24 C26 110.2(3)
C25 C24 P2 114.1(2)
C26 C24 P2 110.6(2)
C25 C24 H24 107.2
C26 C24 H24 107.2
P2 C24 H24 107.2
C24 C25 H25A 109.5
C24 C25 H25B 109.5
H25A C25 H25B 109.5
C24 C25 H25C 109.5
H25A C25 H25C 109.5
H25B C25 H25C 109.5
C24 C26 H26A 109.5
C24 C26 H26B 109.5
H26A C26 H26B 109.5
C24 C26 H26C 109.5
H26A C26 H26C 109.5
H26B C26 H26C 109.5
C28 N27 P2 116.7(2)
C28 N27 H27 115(3)
P2 N27 H27 128(3)
C29 C28 N27 123.8(3)
C29 C28 C5 121.2(3)
N27 C28 C5 115.0(3)
C6 C29 C28 119.4(3)
C6 C29 H29 120.3
C28 C29 H29 120.3
C53 Fe2 C51 95.67(15)
C53 Fe2 C55 169.17(15)
C51 Fe2 C55 95.10(14)
C53 Fe2 P11 98.57(11)
C51 Fe2 P11 94.55(11)
C55 Fe2 P11 79.49(10)
C53 Fe2 P12 97.82(11)
C51 Fe2 P12 98.61(11)
C55 Fe2 P12 81.61(10)
P11 Fe2 P12 157.81(4)
C53 Fe2 H2 86.7(17)
C51 Fe2 H2 176.7(17)
C55 Fe2 H2 82.5(17)
P11 Fe2 H2 82.8(16)
P12 Fe2 H2 83.3(16)
N77 P12 C71 103.47(16)
N77 P12 C74 103.86(15)
C71 P12 C74 102.69(17)
N77 P12 Fe2 104.30(11)
C71 P12 Fe2 119.89(12)
C74 P12 Fe2 120.37(12)
O67 P11 C64 98.59(14)
O67 P11 C61 100.08(14)
C64 P11 C61 106.68(16)
O67 P11 Fe2 107.99(9)
C64 P11 Fe2 118.87(11)
C61 P11 Fe2 120.64(12)
O52 C51 Fe2 176.3(3)
O54 C53 Fe2 178.3(3)
C68 C55 C78 116.1(3)
C68 C55 Fe2 121.8(2)
C78 C55 Fe2 122.0(2)
C69 C56 C79 120.9(3)
C69 C56 H56 119.6
C79 C56 H56 119.6
C63 C61 C62 110.4(3)
C63 C61 P11 112.2(2)
C62 C61 P11 111.1(2)
C63 C61 H61 107.7
C62 C61 H61 107.7
P11 C61 H61 107.7
C61 C62 H62A 109.5
C61 C62 H62B 109.5
H62A C62 H62B 109.5
C61 C62 H62C 109.5
H62A C62 H62C 109.5
H62B C62 H62C 109.5
C61 C63 H63A 109.5
C61 C63 H63B 109.5
H63A C63 H63B 109.5
C61 C63 H63C 109.5
H63A C63 H63C 109.5
H63B C63 H63C 109.5
C66 C64 C65 111.7(3)
C66 C64 P11 114.3(2)
C65 C64 P11 112.5(2)
C66 C64 H64 105.8
C65 C64 H64 105.8
P11 C64 H64 105.8
C64 C65 H65A 109.5
C64 C65 H65B 109.5
H65A C65 H65B 109.5
C64 C65 H65C 109.5
H65A C65 H65C 109.5
H65B C65 H65C 109.5
C64 C66 H66A 109.5
C64 C66 H66B 109.5
H66A C66 H66B 109.5
C64 C66 H66C 109.5
H66A C66 H66C 109.5
H66B C66 H66C 109.5
C68 O67 P11 111.9(2)
C69 C68 C55 124.6(3)
C69 C68 O67 118.8(3)
C55 C68 O67 116.6(3)
C68 C69 C56 117.3(3)
C68 C69 H69 121.3
C56 C69 H69 121.3
C73 C71 C72 110.8(3)
C73 C71 P12 113.7(3)
C72 C71 P12 110.8(3)
C73 C71 H71 107.1
C72 C71 H71 107.1
P12 C71 H71 107.1
C71 C72 H72A 109.5
C71 C72 H72B 109.5
H72A C72 H72B 109.5
C71 C72 H72C 109.5
H72A C72 H72C 109.5
H72B C72 H72C 109.5
C71 C73 H73A 109.5
C71 C73 H73B 109.5
H73A C73 H73B 109.5
C71 C73 H73C 109.5
H73A C73 H73C 109.5
H73B C73 H73C 109.5
C76 C74 C75 110.5(3)
C76 C74 P12 111.3(2)
C75 C74 P12 111.7(2)
C76 C74 H74 107.7
C75 C74 H74 107.7
P12 C74 H74 107.7
C74 C75 H75A 109.5
C74 C75 H75B 109.5
H75A C75 H75B 109.5
C74 C75 H75C 109.5
H75A C75 H75C 109.5
H75B C75 H75C 109.5
C74 C76 H76A 109.5
C74 C76 H76B 109.5
H76A C76 H76B 109.5
C74 C76 H76C 109.5
H76A C76 H76C 109.5
H76B C76 H76C 109.5
C78 N77 P12 116.8(2)
C78 N77 H77 122(3)
P12 N77 H77 121(3)
C79 C78 N77 123.6(3)
C79 C78 C55 121.4(3)
N77 C78 C55 115.0(3)
C78 C79 C56 119.7(3)
C78 C79 H79 120.1
C56 C79 H79 120.1

loop_
_geom_bond_atom_site_label_1
_geom_bond_atom_site_label_2
_geom_bond_distance
Fe1 C1 1.779(3)
Fe1 C3 1.781(4)
Fe1 C5 2.018(3)
Fe1 P1 2.1857(10)
Fe1 P2 2.2091(10)
Fe1 H1 1.40(4)
P1 O17 1.666(2)
P1 C11 1.834(3)
P1 C14 1.850(3)
P2 N27 1.689(3)
P2 C21 1.852(3)
P2 C24 1.852(3)
C1 O2 1.150(4)
C3 O4 1.161(4)
C5 C18 1.384(4)
C5 C28 1.410(4)
C6 C29 1.382(5)
C6 C19 1.389(4)
C6 H6 0.95
C11 C12 1.535(5)
C11 C13 1.543(5)
C11 H11 1
C12 H12A 0.98
C12 H12B 0.98
C12 H12C 0.98
C13 H13A 0.98
C13 H13B 0.98
C13 H13C 0.98
C14 C16 1.529(5)
C14 C15 1.541(4)
C14 H14 1
C15 H15A 0.98
C15 H15B 0.98
C15 H15C 0.98
C16 H16A 0.98
C16 H16B 0.98
C16 H16C 0.98
O17 C18 1.404(4)
C18 C19 1.402(4)
C19 H19 0.95
C21 C22 1.542(5)
C21 C23 1.546(5)
C21 H21 1
C22 H22A 0.98
C22 H22B 0.98
C22 H22C 0.98
C23 H23A 0.98
C23 H23B 0.98
C23 H23C 0.98
C24 C25 1.529(5)
C24 C26 1.542(5)
C24 H24 1
C25 H25A 0.98
C25 H25B 0.98
C25 H25C 0.98
C26 H26A 0.98
C26 H26B 0.98
C26 H26C 0.98
N27 C28 1.396(4)
N27 H27 0.83(4)
C28 C29 1.395(4)
C29 H29 0.95
Fe2 C53 1.778(4)
Fe2 C51 1.781(4)
Fe2 C55 2.011(3)
Fe2 P11 2.1792(10)
Fe2 P12 2.2060(10)
Fe2 H2 1.30(4)
P12 N77 1.688(3)
P12 C71 1.857(3)
P12 C74 1.859(3)
P11 O67 1.658(2)
P11 C64 1.838(3)
P11 C61 1.836(3)
C51 O52 1.155(4)
C53 O54 1.150(4)
C55 C68 1.396(4)
C55 C78 1.404(4)
C56 C69 1.395(4)
C56 C79 1.393(5)
C56 H56 0.95
C61 C63 1.522(5)
C61 C62 1.526(5)
C61 H61 1
C62 H62A 0.98
C62 H62B 0.98
C62 H62C 0.98
C63 H63A 0.98
C63 H63B 0.98
C63 H63C 0.98
C64 C66 1.532(4)
C64 C65 1.543(4)
C64 H64 1
C65 H65A 0.98
C65 H65B 0.98
C65 H65C 0.98
C66 H66A 0.98
C66 H66B 0.98
C66 H66C 0.98
O67 C68 1.407(4)
C68 C69 1.388(4)
C69 H69 0.95
C71 C73 1.509(5)
C71 C72 1.537(5)
C71 H71 1
C72 H72A 0.98
C72 H72B 0.98
C72 H72C 0.98
C73 H73A 0.98
C73 H73B 0.98
C73 H73C 0.98
C74 C76 1.534(5)
C74 C75 1.539(5)
C74 H74 1
C75 H75A 0.98
C75 H75B 0.98
C75 H75C 0.98
C76 H76A 0.98
C76 H76B 0.98
C76 H76C 0.98
N77 C78 1.391(4)
N77 H77 0.85(2)
C78 C79 1.398(4)
C79 H79 0.95

loop_
_geom_torsion_atom_site_label_1
_geom_torsion_atom_site_label_2
_geom_torsion_atom_site_label_3
_geom_torsion_atom_site_label_4
_geom_torsion
C1 Fe1 P1 O17 179.50(14)
C3 Fe1 P1 O17 79.67(14)
C5 Fe1 P1 O17 -11.67(13)
P2 Fe1 P1 O17 -49.99(14)
C1 Fe1 P1 C11 66.75(18)
C3 Fe1 P1 C11 -33.09(18)
C5 Fe1 P1 C11 -124.43(16)
P2 Fe1 P1 C11 -162.75(15)
C1 Fe1 P1 C14 -69.07(17)
C3 Fe1 P1 C14 -168.90(16)
C5 Fe1 P1 C14 99.75(16)
P2 Fe1 P1 C14 61.43(16)
C1 Fe1 P2 N27 175.01(16)
C3 Fe1 P2 N27 -85.77(16)
C5 Fe1 P2 N27 6.47(14)
P1 Fe1 P2 N27 44.50(15)
C1 Fe1 P2 C21 -69.62(17)
C3 Fe1 P2 C21 29.61(17)
C5 Fe1 P2 C21 121.84(16)
P1 Fe1 P2 C21 159.88(14)
C1 Fe1 P2 C24 59.64(16)
C3 Fe1 P2 C24 158.86(17)
C5 Fe1 P2 C24 -108.90(16)
P1 Fe1 P2 C24 -70.87(16)
C1 Fe1 C5 C18 85.4(8)
C3 Fe1 C5 C18 -91.0(3)
P1 Fe1 C5 C18 8.2(2)
P2 Fe1 C5 C18 173.5(3)
C1 Fe1 C5 C28 -92.1(8)
C3 Fe1 C5 C28 91.5(3)
P1 Fe1 C5 C28 -169.3(3)
P2 Fe1 C5 C28 -4.0(2)
O17 P1 C11 C12 -63.8(3)
C14 P1 C11 C12 -166.5(2)
Fe1 P1 C11 C12 53.7(3)
O17 P1 C11 C13 172.6(2)
C14 P1 C11 C13 69.9(3)
Fe1 P1 C11 C13 -69.9(3)
O17 P1 C14 C16 -62.5(3)
C11 P1 C14 C16 38.6(3)
Fe1 P1 C14 C16 -178.3(2)
O17 P1 C14 C15 167.9(3)
C11 P1 C14 C15 -90.9(3)
Fe1 P1 C14 C15 52.2(3)
C11 P1 O17 C18 144.5(2)
C14 P1 O17 C18 -107.7(2)
Fe1 P1 O17 C18 15.0(2)
C28 C5 C18 C19 -1.5(5)
Fe1 C5 C18 C19 -179.1(2)
C28 C5 C18 O17 176.8(3)
Fe1 C5 C18 O17 -0.9(4)
P1 O17 C18 C5 -10.0(4)
P1 O17 C18 C19 168.3(2)
C29 C6 C19 C18 0.3(5)
C5 C18 C19 C6 0.9(5)
O17 C18 C19 C6 -177.4(3)
N27 P2 C21 C22 39.6(3)
C24 P2 C21 C22 147.9(2)
Fe1 P2 C21 C22 -76.4(2)
N27 P2 C21 C23 164.1(2)
C24 P2 C21 C23 -87.7(3)
Fe1 P2 C21 C23 48.0(3)
N27 P2 C24 C25 -172.4(3)
C21 P2 C24 C25 80.6(3)
Fe1 P2 C24 C25 -57.1(3)
N27 P2 C24 C26 -47.5(3)
C21 P2 C24 C26 -154.6(2)
Fe1 P2 C24 C26 67.7(3)
C21 P2 N27 C28 -137.7(2)
C24 P2 N27 C28 115.4(3)
Fe1 P2 N27 C28 -9.5(3)
P2 N27 C28 C29 -172.2(3)
P2 N27 C28 C5 7.3(4)
C18 C5 C28 C29 1.1(5)
Fe1 C5 C28 C29 178.7(2)
C18 C5 C28 N27 -178.5(3)
Fe1 C5 C28 N27 -0.9(4)
C19 C6 C29 C28 -0.6(5)
N27 C28 C29 C6 179.5(3)
C5 C28 C29 C6 0.0(5)
C53 Fe2 P12 N77 -171.96(16)
C51 Fe2 P12 N77 91.05(16)
C55 Fe2 P12 N77 -2.88(14)
P11 Fe2 P12 N77 -34.66(16)
C53 Fe2 P12 C71 -56.88(18)
C51 Fe2 P12 C71 -153.87(18)
C55 Fe2 P12 C71 112.19(17)
P11 Fe2 P12 C71 80.42(18)
C53 Fe2 P12 C74 72.21(17)
C51 Fe2 P12 C74 -24.79(17)
C55 Fe2 P12 C74 -118.72(16)
P11 Fe2 P12 C74 -150.50(15)
C53 Fe2 P11 O67 -179.25(15)
C51 Fe2 P11 O67 -82.81(14)
C55 Fe2 P11 O67 11.55(13)
P12 Fe2 P11 O67 43.55(15)
C53 Fe2 P11 C64 -68.26(17)
C51 Fe2 P11 C64 28.19(17)
C55 Fe2 P11 C64 122.55(15)
P12 Fe2 P11 C64 154.55(14)
C53 Fe2 P11 C61 66.78(18)
C51 Fe2 P11 C61 163.22(17)
C55 Fe2 P11 C61 -102.42(16)
P12 Fe2 P11 C61 -70.42(17)
C53 Fe2 C55 C68 -87.2(8)
C51 Fe2 C55 C68 87.1(3)
P11 Fe2 C55 C68 -6.6(2)
P12 Fe2 C55 C68 -175.0(3)
C53 Fe2 C55 C78 88.4(8)
C51 Fe2 C55 C78 -97.3(3)
P11 Fe2 C55 C78 169.0(3)
P12 Fe2 C55 C78 0.6(2)
O67 P11 C61 C63 -179.9(3)
C64 P11 C61 C63 77.9(3)
Fe2 P11 C61 C63 -61.9(3)
O67 P11 C61 C62 -55.8(3)
C64 P11 C61 C62 -158.0(3)
Fe2 P11 C61 C62 62.2(3)
O67 P11 C64 C66 -60.6(3)
C61 P11 C64 C66 42.7(3)
Fe2 P11 C64 C66 -176.70(19)
O67 P11 C64 C65 170.6(2)
C61 P11 C64 C65 -86.1(3)
Fe2 P11 C64 C65 54.5(3)
C64 P11 O67 C68 -140.4(2)
C61 P11 O67 C68 110.9(2)
Fe2 P11 O67 C68 -16.2(2)
C78 C55 C68 C69 1.0(5)
Fe2 C55 C68 C69 176.9(3)
C78 C55 C68 O67 -177.7(3)
Fe2 C55 C68 O67 -1.8(4)
P11 O67 C68 C69 -166.5(2)
P11 O67 C68 C55 12.3(3)
C55 C68 C69 C56 -0.2(5)
O67 C68 C69 C56 178.5(3)
C79 C56 C69 C68 0.0(5)
N77 P12 C71 C73 175.7(3)
C74 P12 C71 C73 -76.5(3)
Fe2 P12 C71 C73 60.2(3)
N77 P12 C71 C72 50.1(3)
C74 P12 C71 C72 157.9(3)
Fe2 P12 C71 C72 -65.4(3)
N77 P12 C74 C76 -39.1(3)
C71 P12 C74 C76 -146.6(3)
Fe2 P12 C74 C76 77.0(3)
N77 P12 C74 C75 -163.2(3)
C71 P12 C74 C75 89.3(3)
Fe2 P12 C74 C75 -47.1(3)
C71 P12 N77 C78 -120.8(3)
C74 P12 N77 C78 132.2(3)
Fe2 P12 N77 C78 5.3(3)
P12 N77 C78 C79 174.7(3)
P12 N77 C78 C55 -5.3(4)
C68 C55 C78 C79 -1.7(5)
Fe2 C55 C78 C79 -177.5(2)
C68 C55 C78 N77 178.4(3)
Fe2 C55 C78 N77 2.6(4)
N77 C78 C79 C56 -178.6(3)
C55 C78 C79 C56 1.5(5)
C69 C56 C79 C78 -0.6(5)
